data_7151438
loop_
_publ_author_name
'Elena Bu\~nuel'
'Steven D. Bull'
'Stephen G. Davies'
'A. Christopher Garner'
'Edward D. Savory'
'Andrew D. Smith'
'Richard J. Vickers'
'David J. Watkin'

_publ_section_title
;
 Asymmetric synthesis of substituted 1-aminocyclopropane-1-carboxylic
 acids via diketopiperazine methodology
;
_journal_issue 14
_journal_name_full 'Org. Biomol. Chem.'
_journal_page_first 2531
_journal_page_last 2542
_journal_paper_doi 10.1039/b303348a
_journal_volume 1
_journal_year 2003
_chemical_absolute_configuration unk
_chemical_compound_source
;
?
;
_chemical_formula_moiety ' C27 H20 N2 O4 '
_chemical_formula_sum 'C27 H20 N2 O4'
_chemical_formula_weight 436.47
_chemical_name_systematic
;                                                                               
?                                                                               
;
_space_group_IT_number 4
_symmetry_cell_setting monoclinic
_symmetry_space_group_name_Hall 'P 2yb'
_symmetry_space_group_name_H-M 'P 1 21 1'
_atom_sites_solution_hydrogens geom
_atom_sites_solution_primary direct
_audit_creation_date 02-18-11
_audit_creation_method CRYSTALS_ver_12-03-99
_cell_angle_alpha 90
_cell_angle_beta 99.9280(6)
_cell_angle_gamma 90
_cell_formula_units_Z 4
_cell_length_a 9.2515(1)
_cell_length_b 28.6084(4)
_cell_length_c 9.4481(1)
_cell_measurement_reflns_used 5605
_cell_measurement_temperature 150
_cell_measurement_theta_max 27
_cell_measurement_theta_min 5
_cell_volume 2463.19(5)
_computing_cell_refinement
; 
Denzo/Scalepack (Otwinowski & Minor, 1996) 
;
_computing_data_collection
; 
COLLECT (Nonius BV, 1997) 
;
_computing_data_reduction
; 
Denzo/Scalepack (Otwinowski & Minor, 1996) 
;
_computing_molecular_graphics
; 
CAMERON (Watkin et al 1996) 
;
_computing_publication_material
; 
CRYSTALS (Watkin et al 2001) 
;
_computing_structure_refinement
; 
CRYSTALS (Watkin et al 2001) 
;
_computing_structure_solution
; 
SIR92 (Altomare et al, 1994) 
;
_diffrn_ambient_temperature 150
_diffrn_measured_fraction_theta_full 0.991
_diffrn_measured_fraction_theta_max 0.989
_diffrn_measurement_device_type
; 
Enraf Nonius Kappa CCD 
;
_diffrn_measurement_method \w
_diffrn_radiation_monochromator graphite
_diffrn_radiation_type 'Mo K\a'
_diffrn_radiation_wavelength 0.71073
_diffrn_reflns_av_R_equivalents 0.01
_diffrn_reflns_limit_h_max 12
_diffrn_reflns_limit_h_min -11
_diffrn_reflns_limit_k_max 37
_diffrn_reflns_limit_k_min -36
_diffrn_reflns_limit_l_max 12
_diffrn_reflns_limit_l_min -12
_diffrn_reflns_number 10759
_diffrn_reflns_theta_full 27.331
_diffrn_reflns_theta_max 27.468
_diffrn_reflns_theta_min 5.138
_diffrn_standards_decay_% 0.00
_diffrn_standards_interval_count 0
_diffrn_standards_interval_time 0
_diffrn_standards_number 0
_exptl_absorpt_coefficient_mu 0.080
_exptl_absorpt_correction_T_max 0.98
_exptl_absorpt_correction_T_min 0.98
_exptl_absorpt_correction_type multi-scan
_exptl_absorpt_process_details
; 
Denzo/Scalepack (Otwinowski & Minor, 1996) 
;
_exptl_crystal_colour ' colourless '
_exptl_crystal_density_diffrn 1.177
_exptl_crystal_description ' block '
_exptl_crystal_F_000 912.000
_exptl_crystal_size_max 0.20
_exptl_crystal_size_mid 0.20
_exptl_crystal_size_min 0.20
_refine_diff_density_max 0.35
_refine_diff_density_min -0.23
_refine_ls_extinction_coef 369.459
_refine_ls_extinction_method 'Larson 1970 Crystallographic Computing eq 22'
_refine_ls_goodness_of_fit_ref 0.9234
_refine_ls_hydrogen_treatment constr
_refine_ls_matrix_type full
_refine_ls_number_parameters 615
_refine_ls_number_reflns 5686
_refine_ls_R_factor_all 0.0657
_refine_ls_R_factor_gt 0.0657
_refine_ls_shift/su_max 0.014797
_refine_ls_structure_factor_coef Fsqd
_refine_ls_weighting_details
;
Method = SHELXL 97 (Sheldrick, 1997) 
W = q / [Sigma^2(F*)+(P(1)p)^2+P(2)p+P(4)+P(5)Sin(theta) ] 

0.844E-01 0.663 0.00 0.00 0.00 0.333 
;
_refine_ls_weighting_scheme calc
_refine_ls_wR_factor_all 0.1407
_refine_ls_wR_factor_gt 0.1407
_refine_ls_wR_factor_ref 0.1407
_reflns_limit_h_max 11
_reflns_limit_h_min -12
_reflns_limit_k_max 36
_reflns_limit_k_min 0
_reflns_limit_l_max 12
_reflns_limit_l_min 0
_reflns_number_gt 5686
_reflns_number_total 5686
_reflns_threshold_expression I>-3.00u(I)
_cod_data_source_file b303348a.txt
_cod_data_source_block es59d_cif
_cod_depositor_comments
;
The following automatic conversions were performed:
'_symmetry_cell_setting' value 'Monoclinic' changed to 'monoclinic'
according to '/home/adriana/struct/CIF-dictionaries/cif_core.dic'
dictionary named 'cif_core.dic' version 2.4.1 from 2010-06-29.

Automatic conversion script
Id: cif_fix_enum 1555 2011-01-17 13:19:09Z saulius 
;
_cod_original_sg_symbol_H-M 'P 1 21 1 '
_cod_original_formula_sum ' C27 H20 N2 O4 '
_cod_database_code 7151438

loop_
_symmetry_equiv_pos_as_xyz
x,y,z
-x,y+1/2,-z

loop_
_atom_site_label
_atom_site_type_symbol
_atom_site_fract_x
_atom_site_fract_y
_atom_site_fract_z
_atom_site_U_iso_or_equiv
_atom_site_occupancy
_atom_site_adp_type
_atom_site_attached_hydrogens
C1 C 0.061(1) 0.2371(3) 0.4933(7) 0.0434 0.3528(19) Uani .
C2 C 0.0931(3) 0.26577(11) 0.3759(3) 0.0391 1.0000 Uani .
C4 C -0.1816(4) 0.24628(19) 0.3466(6) 0.0806 1.0000 Uani 3
C5 C -0.0020(5) 0.18601(15) 0.2747(6) 0.0747 1.0000 Uani 3
C6 C 0.2314(3) 0.25807(11) 0.3160(3) 0.0396 1.0000 Uani .
C8 C 0.1378(3) 0.3217(1) 0.1562(3) 0.0349 1.0000 Uani .
C9 C 0.1434(5) 0.35262(17) 0.0336(5) 0.0434 0.6472(19) Uani .
C11 C -0.1252(6) 0.33051(17) 0.0007(6) 0.0873 1.0000 Uani 3
C12 C 0.0629(6) 0.27328(16) -0.0753(4) 0.0723 1.0000 Uani 3
C13 C 0.0772(3) 0.34458(11) 0.2772(3) 0.0365 1.0000 Uani .
C15 C 0.0125(4) 0.33552(15) 0.5137(4) 0.0544 1.0000 Uani .
C16 C 0.1309(3) 0.36181(12) 0.6114(3) 0.0397 1.0000 Uani .
C17 C 0.2698(3) 0.34341(12) 0.6546(3) 0.0416 1.0000 Uani .
C18 C 0.3759(3) 0.36728(12) 0.7472(3) 0.0394 1.0000 Uani .
C19 C 0.3434(3) 0.41130(11) 0.7993(3) 0.0365 1.0000 Uani .
C20 C 0.2059(3) 0.43014(12) 0.7572(3) 0.0405 1.0000 Uani .
C21 C 0.1015(3) 0.40531(13) 0.6620(3) 0.0429 1.0000 Uani .
C23 C 0.4201(4) 0.47443(13) 0.9593(4) 0.0518 1.0000 Uani .
C25 C 0.3950(3) 0.28949(13) 0.1626(4) 0.0443 1.0000 Uani .
C26 C 0.4885(3) 0.32783(11) 0.2406(3) 0.0374 1.0000 Uani .
C27 C 0.5219(4) 0.32854(13) 0.3898(4) 0.0474 1.0000 Uani .
C28 C 0.6078(4) 0.36336(14) 0.4622(4) 0.0490 1.0000 Uani .
C29 C 0.6634(3) 0.39878(12) 0.3863(3) 0.0394 1.0000 Uani .
C30 C 0.8107(4) 0.46796(13) 0.3947(4) 0.0542 1.0000 Uani .
C32 C 0.6342(4) 0.39843(13) 0.2381(4) 0.0462 1.0000 Uani .
C33 C 0.5460(4) 0.36302(14) 0.1665(4) 0.0484 1.0000 Uani .
C101 C 1.2571(6) 0.6883(2) 1.1784(7) 0.0464 0.5129(19) Uani .
C102 C 1.3763(3) 0.65843(11) 1.1534(3) 0.0387 1.0000 Uani .
C104 C 1.4114(6) 0.67885(19) 1.4225(5) 0.0807 1.0000 Uani 3
C105 C 1.4744(7) 0.74044(16) 1.2413(6) 0.0904 1.0000 Uani 3
C106 C 1.4359(4) 0.66597(11) 1.0176(3) 0.0404 1.0000 Uani .
C108 C 1.6077(3) 0.60557(11) 1.1151(3) 0.0371 1.0000 Uani .
C109 C 1.7338(6) 0.5776(2) 1.1101(7) 0.0464 0.4871(19) Uani .
C111 C 1.7792(7) 0.59972(19) 1.3634(6) 0.0964 1.0000 Uani 3
C112 C 1.8363(5) 0.65673(18) 1.1720(6) 0.0827 1.0000 Uani 3
C113 C 1.4888(3) 0.58159(11) 1.1802(3) 0.0375 1.0000 Uani .
C115 C 1.2457(4) 0.58709(14) 1.2387(4) 0.0500 1.0000 Uani .
C116 C 1.1479(3) 0.56052(11) 1.1211(3) 0.0382 1.0000 Uani .
C117 C 1.1139(4) 0.57756(13) 0.9814(4) 0.0486 1.0000 Uani .
C118 C 1.0211(4) 0.55307(13) 0.8756(4) 0.0476 1.0000 Uani .
C119 C 0.9617(3) 0.51109(11) 0.9082(3) 0.0366 1.0000 Uani .
C120 C 0.9943(3) 0.49337(11) 1.0472(3) 0.0388 1.0000 Uani .
C121 C 1.0868(3) 0.51846(12) 1.1518(3) 0.0400 1.0000 Uani .
C123 C 0.7990(5) 0.44867(15) 0.8304(4) 0.0616 1.0000 Uani .
C125 C 1.5945(4) 0.63517(13) 0.8579(4) 0.0458 1.0000 Uani .
C126 C 1.5163(3) 0.59771(12) 0.7625(3) 0.0403 1.0000 Uani .
C127 C 1.3634(4) 0.59900(14) 0.7218(4) 0.0487 1.0000 Uani .
C128 C 1.2889(4) 0.56524(14) 0.6332(4) 0.0497 1.0000 Uani .
C129 C 1.3657(4) 0.52922(11) 0.5806(3) 0.0390 1.0000 Uani .
C131 C 1.3551(5) 0.45935(12) 0.4400(4) 0.0529 1.0000 Uani .
C132 C 1.5167(4) 0.52759(13) 0.6184(3) 0.0455 1.0000 Uani .
C133 C 1.5894(4) 0.56116(13) 0.7093(4) 0.0460 1.0000 Uani .
C200 C 0.0252(13) 0.2977(3) 0.0369(9) 0.0405 0.3529(19) Uani .
C201 C 0.0236(6) 0.31553(18) 0.0170(5) 0.0405 0.6471(19) Uani .
C230 C -0.0379(6) 0.2366(2) 0.2945(6) 0.0436 0.6471(19) Uani .
C231 C -0.035(1) 0.2317(4) 0.3447(9) 0.0436 0.3529(19) Uani .
C1030 C 1.4474(7) 0.6895(3) 1.2799(8) 0.0399 0.4871(19) Uani .
C1031 C 1.4063(6) 0.6952(3) 1.2727(8) 0.0399 0.5129(19) Uani .
C1100 C 1.7261(6) 0.6298(2) 1.2284(7) 0.0388 0.5129(19) Uani .
C1101 C 1.7497(7) 0.6173(2) 1.2199(8) 0.0388 0.4871(19) Uani .
N7 N 0.2497(3) 0.28699(9) 0.2070(3) 0.0378 1.0000 Uani .
N14 N 0.0613(3) 0.3155(1) 0.3864(3) 0.0398 1.0000 Uani .
N107 N 1.5486(3) 0.63747(9) 1.0002(3) 0.0390 1.0000 Uani .
N114 N 1.3725(3) 0.60927(9) 1.1908(3) 0.0396 1.0000 Uani .
O22 O 0.4555(2) 0.43256(8) 0.8893(2) 0.0455 1.0000 Uani .
O24 O 0.0432(3) 0.38595(8) 0.2755(3) 0.0540 1.0000 Uani .
O30 O 0.7454(3) 0.43205(8) 0.4678(2) 0.0480 1.0000 Uani .
O34 O 0.3205(3) 0.22815(9) 0.3653(3) 0.0555 1.0000 Uani .
O122 O 0.8743(2) 0.48911(9) 0.7959(2) 0.0444 1.0000 Uani .
O124 O 1.4986(3) 0.54093(8) 1.2190(2) 0.0483 1.0000 Uani .
O130 O 1.2815(3) 0.49783(9) 0.4938(2) 0.0498 1.0000 Uani .
O134 O 1.3835(3) 0.69518(9) 0.9277(3) 0.0540 1.0000 Uani .
H151 H -0.0699(4) 0.35767(15) 0.4802(4) 0.0663 1.0000 Uiso .
H152 H -0.0233(4) 0.30959(15) 0.5697(4) 0.0663 1.0000 Uiso .
H171 H 0.2941(3) 0.31204(12) 0.6183(3) 0.0504 1.0000 Uiso .
H181 H 0.4755(3) 0.35336(12) 0.7775(3) 0.0462 1.0000 Uiso .
H201 H 0.1814(3) 0.46142(12) 0.7940(3) 0.0488 1.0000 Uiso .
H211 H 0.0021(3) 0.41936(13) 0.6310(3) 0.0503 1.0000 Uiso .
H231 H 0.5103(4) 0.48658(13) 1.0222(4) 0.0617 1.0000 Uiso .
H232 H 0.3822(4) 0.49844(13) 0.8852(4) 0.0617 1.0000 Uiso .
H233 H 0.3434(4) 0.46758(13) 1.0192(4) 0.0617 1.0000 Uiso .
H251 H 0.3808(3) 0.29548(13) 0.0568(4) 0.0600 1.0000 Uiso .
H252 H 0.4461(3) 0.25888(13) 0.1846(4) 0.0600 1.0000 Uiso .
H271 H 0.4826(4) 0.30325(13) 0.4456(4) 0.0559 1.0000 Uiso .
H281 H 0.6302(4) 0.36311(14) 0.5696(4) 0.0583 1.0000 Uiso .
H311 H 0.8670(4) 0.48986(13) 0.4663(4) 0.0663 1.0000 Uiso .
H312 H 0.7317(4) 0.48559(13) 0.3308(4) 0.0663 1.0000 Uiso .
H313 H 0.8786(4) 0.45357(13) 0.3353(4) 0.0663 1.0000 Uiso .
H321 H 0.6751(4) 0.42337(13) 0.1822(4) 0.0531 1.0000 Uiso .
H331 H 0.5246(4) 0.36287(14) 0.0591(4) 0.0566 1.0000 Uiso .
H1151 H 1.1863(4) 0.61195(14) 1.2763(4) 0.0607 1.0000 Uiso .
H1152 H 1.2827(4) 0.56454(14) 1.3175(4) 0.0607 1.0000 Uiso .
H1171 H 1.1578(4) 0.60775(13) 0.9564(4) 0.0585 1.0000 Uiso .
H1181 H 0.9966(4) 0.56624(13) 0.7763(4) 0.0541 1.0000 Uiso .
H1201 H 0.9522(3) 0.46281(11) 1.0716(3) 0.0461 1.0000 Uiso .
H1211 H 1.1099(3) 0.50574(12) 1.2517(3) 0.0467 1.0000 Uiso .
H1231 H 0.7390(5) 0.43574(15) 0.7408(4) 0.0714 1.0000 Uiso .
H1232 H 0.7330(5) 0.45728(15) 0.8997(4) 0.0714 1.0000 Uiso .
H1233 H 0.8711(5) 0.42458(15) 0.8748(4) 0.0714 1.0000 Uiso .
H1251 H 1.5748(4) 0.66610(13) 0.8090(4) 0.0556 1.0000 Uiso .
H1252 H 1.7022(4) 0.62847(13) 0.8729(4) 0.0556 1.0000 Uiso .
H1271 H 1.3068(4) 0.62484(14) 0.7581(4) 0.0577 1.0000 Uiso .
H1281 H 1.1797(4) 0.56694(14) 0.6056(4) 0.0604 1.0000 Uiso .
H1311 H 1.2809(5) 0.43936(12) 0.3783(4) 0.0666 1.0000 Uiso .
H1312 H 1.4275(5) 0.47143(12) 0.3817(4) 0.0666 1.0000 Uiso .
H1313 H 1.4074(5) 0.44038(12) 0.5220(4) 0.0666 1.0000 Uiso .
H1321 H 1.5729(4) 0.50192(13) 0.5808(3) 0.0535 1.0000 Uiso .
H1331 H 1.6986(4) 0.55945(13) 0.7365(4) 0.0553 1.0000 Uiso .
H1011 H 1.2179(6) 0.7126(2) 1.1058(7) 0.0566 0.5110 Uiso .
H1012 H 1.1745(6) 0.6748(2) 1.2210(7) 0.0566 0.5110 Uiso .
H1091 H 1.7848(6) 0.5797(2) 1.0252(7) 0.0566 0.4890 Uiso .
H1092 H 1.7358(6) 0.5445(2) 1.1444(7) 0.0566 0.4890 Uiso .
H91 H 0.1168(5) 0.38635(17) 0.0400(5) 0.0526 0.6430 Uiso .
H92 H 0.2259(5) 0.34957(17) -0.0216(5) 0.0526 0.6430 Uiso .
H11 H 0.012(1) 0.2506(3) 0.5709(7) 0.0526 0.3570 Uiso .
H12 H 0.127(1) 0.2109(3) 0.5334(7) 0.0526 0.3570 Uiso .

loop_
_atom_site_aniso_label
_atom_site_aniso_U_11
_atom_site_aniso_U_22
_atom_site_aniso_U_33
_atom_site_aniso_U_23
_atom_site_aniso_U_13
_atom_site_aniso_U_12
C1 0.0500(7) 0.0379(7) 0.0447(7) -0.0002(6) 0.0148(5) -0.0047(19)
C2 0.0373(8) 0.0418(8) 0.0367(8) 0.0001(8) 0.0019(6) -0.0056(13)
C4 0.0438(9) 0.0951(9) 0.1081(9) -0.0353(9) 0.0281(6) -0.028(2)
C5 0.0729(9) 0.0400(9) 0.1070(9) -0.0141(9) 0.0033(7) -0.0124(19)
C6 0.0369(8) 0.0331(8) 0.0466(8) 0.0001(8) 0.0008(6) -0.0022(13)
C8 0.0334(8) 0.0315(8) 0.0400(8) -0.0018(8) 0.0067(6) -0.0011(12)
C9 0.0500(7) 0.0379(7) 0.0447(7) -0.0002(6) 0.0148(5) -0.0047(19)
C11 0.0859(9) 0.0603(9) 0.0951(9) -0.0033(9) -0.0422(7) 0.017(2)
C12 0.1094(9) 0.0605(9) 0.0431(9) -0.0163(9) 0.0027(7) -0.004(2)
C13 0.0326(8) 0.0312(8) 0.0458(8) -0.0089(8) 0.0066(6) -0.0024(12)
C15 0.0425(8) 0.0736(9) 0.0508(8) -0.0244(8) 0.0189(6) -0.0132(16)
C16 0.0398(8) 0.0467(8) 0.0353(8) -0.0070(8) 0.0139(6) -0.0038(14)
C17 0.0430(8) 0.0394(8) 0.0450(8) -0.0114(8) 0.0151(6) -0.0009(14)
C18 0.0403(8) 0.0409(8) 0.0385(8) -0.0059(8) 0.0112(6) 0.0062(14)
C19 0.0447(8) 0.0355(8) 0.0294(8) -0.0011(8) 0.0067(6) -0.0023(13)
C20 0.0443(8) 0.0360(8) 0.0420(8) -0.0064(8) 0.0095(6) 0.0064(14)
C21 0.0365(8) 0.0537(9) 0.0386(8) -0.0044(8) 0.0063(6) 0.0059(15)
C23 0.0652(9) 0.0438(9) 0.0446(8) -0.0135(8) 0.0039(6) -0.0035(17)
C25 0.0361(8) 0.0482(9) 0.0517(8) -0.0080(8) 0.0160(6) 0.0026(14)
C26 0.0292(8) 0.0415(8) 0.0432(8) -0.0022(8) 0.0116(6) 0.0031(12)
C27 0.0443(8) 0.0531(9) 0.0459(8) 0.0041(8) 0.0105(6) -0.0086(15)
C28 0.0513(9) 0.0582(9) 0.0386(8) 0.0027(8) 0.0103(6) -0.0106(17)
C29 0.0311(8) 0.0422(8) 0.0450(8) -0.0004(8) 0.0072(6) 0.0031(13)
C30 0.0545(9) 0.0390(8) 0.0683(9) 0.0009(8) 0.0083(6) -0.0059(16)
C32 0.0486(8) 0.0472(9) 0.0423(8) 0.0084(8) 0.0062(6) -0.0078(15)
C33 0.0508(8) 0.0586(9) 0.0358(8) 0.0002(8) 0.0079(6) -0.0034(17)
C101 0.0393(6) 0.0483(7) 0.0545(7) -0.0036(7) 0.0158(5) 0.004(2)
C102 0.0376(8) 0.0393(8) 0.0379(8) -0.0041(8) 0.0030(6) -0.0063(13)
C104 0.1148(9) 0.0838(9) 0.0461(9) -0.0287(9) 0.0207(7) -0.021(3)
C105 0.138(1) 0.0401(9) 0.0865(9) -0.0139(9) 0.0019(7) -0.021(3)
C106 0.0427(8) 0.0378(8) 0.0389(8) -0.0002(8) 0.0020(6) -0.0061(14)
C108 0.0413(8) 0.0332(8) 0.0370(8) -0.0002(8) 0.0076(6) -0.0038(13)
C109 0.0393(6) 0.0483(7) 0.0545(7) -0.0036(7) 0.0158(5) 0.004(2)
C111 0.1058(9) 0.0753(9) 0.0837(9) 0.0227(9) -0.0522(7) -0.025(3)
C112 0.0546(9) 0.0696(9) 0.1174(9) 0.0129(9) -0.0033(7) -0.029(2)
C113 0.0461(8) 0.0368(8) 0.0296(8) -0.0050(8) 0.0068(6) -0.0110(13)
C115 0.0513(8) 0.0611(9) 0.0412(8) -0.0129(8) 0.0178(6) -0.0240(16)
C116 0.0380(8) 0.0412(8) 0.0371(8) -0.0065(8) 0.0112(6) -0.0077(13)
C117 0.0576(9) 0.0465(9) 0.0421(8) 0.0012(8) 0.0093(6) -0.0225(15)
C118 0.0496(8) 0.0552(9) 0.0373(8) 0.0068(8) 0.0054(6) -0.0088(16)
C119 0.0287(8) 0.0396(8) 0.0416(8) -0.0044(8) 0.0065(6) 0.0001(12)
C120 0.0349(8) 0.0386(8) 0.0424(8) 0.0007(8) 0.0049(6) -0.0045(13)
C121 0.0371(8) 0.0459(8) 0.0376(8) -0.0002(8) 0.0084(6) -0.0044(13)
C123 0.0619(9) 0.0663(9) 0.0544(9) -0.0113(9) 0.0039(6) -0.0292(18)
C125 0.0497(8) 0.0506(9) 0.0398(8) 0.0082(8) 0.0155(6) -0.0036(15)
C126 0.0457(8) 0.0440(8) 0.0330(8) 0.0082(8) 0.0123(6) 0.0032(14)
C127 0.0488(8) 0.0547(9) 0.0428(8) -0.0049(8) 0.0083(6) 0.0158(16)
C128 0.0423(8) 0.0628(9) 0.0436(8) -0.0070(8) 0.0066(6) 0.0093(16)
C129 0.0464(8) 0.0407(8) 0.0309(8) 0.0035(8) 0.0097(6) 0.0020(14)
C131 0.0721(9) 0.0407(9) 0.0493(8) -0.0005(8) 0.0201(6) 0.0036(17)
C132 0.0502(8) 0.0504(9) 0.0389(8) 0.0022(8) 0.0157(6) 0.0112(15)
C133 0.0416(8) 0.0544(9) 0.0437(8) 0.0075(8) 0.0116(6) 0.0081(15)
C200 0.0456(6) 0.0418(7) 0.0336(6) 0.0008(7) 0.0059(5) 0.005(3)
C201 0.0456(6) 0.0418(7) 0.0336(6) 0.0008(7) 0.0059(5) 0.005(3)
C230 0.0434(6) 0.0420(7) 0.0464(7) -0.0027(7) 0.0108(5) -0.0130(17)
C231 0.0434(6) 0.0420(7) 0.0464(7) -0.0027(7) 0.0108(5) -0.0130(17)
C1030 0.0290(7) 0.0376(7) 0.0547(6) -0.0151(6) 0.0122(5) 0.002(2)
C1031 0.0290(7) 0.0376(7) 0.0547(6) -0.0151(6) 0.0122(5) 0.002(2)
C1100 0.0258(7) 0.0417(7) 0.0495(6) -0.0052(7) 0.0079(5) 0.010(2)
C1101 0.0258(7) 0.0417(7) 0.0495(6) -0.0052(7) 0.0079(5) 0.010(2)
N7 0.0319(7) 0.0365(8) 0.0458(8) -0.0017(7) 0.0087(6) 0.0014(11)
N14 0.0401(8) 0.0424(8) 0.0390(8) -0.0108(7) 0.0129(6) -0.0076(11)
N107 0.0444(8) 0.0391(8) 0.0348(7) 0.0054(7) 0.0104(6) -0.0006(12)
N114 0.0423(8) 0.0360(8) 0.0425(8) -0.0090(7) 0.0124(6) -0.0128(11)
O22 0.0472(7) 0.0435(8) 0.0436(7) -0.0106(7) 0.0020(6) -0.0012(11)
O24 0.0528(8) 0.0378(8) 0.0698(8) -0.0116(7) 0.0060(6) 0.0052(11)
O30 0.0470(7) 0.0460(8) 0.0508(8) -0.0035(7) 0.0081(6) -0.0086(11)
O34 0.0428(8) 0.0438(8) 0.0765(8) 0.0077(8) 0.0008(6) 0.0052(11)
O122 0.0388(7) 0.0507(8) 0.0420(7) -0.0061(7) 0.0020(5) -0.006(1)
O124 0.0699(8) 0.0329(7) 0.0421(7) 0.0011(7) 0.0097(6) -0.0125(11)
O130 0.0561(8) 0.0522(8) 0.0423(7) -0.0044(7) 0.0118(6) 0.0018(11)
O134 0.0665(8) 0.0444(8) 0.0485(8) 0.0070(7) 0.0030(6) 0.0052(12)

loop_
_atom_type_symbol
_atom_type_scat_dispersion_real
_atom_type_scat_dispersion_imag
_atom_type_scat_Cromer_Mann_a1
_atom_type_scat_Cromer_Mann_b1
_atom_type_scat_Cromer_Mann_a2
_atom_type_scat_Cromer_Mann_b2
_atom_type_scat_Cromer_Mann_a3
_atom_type_scat_Cromer_Mann_b3
_atom_type_scat_Cromer_Mann_a4
_atom_type_scat_Cromer_Mann_b4
_atom_type_scat_Cromer_Mann_c
_atom_type_scat_source
'C   ' 0.0033 0.0016 2.3100 20.8439 1.0200 10.2075 1.5886 0.5687 0.8650 51.6512 0.2156 International_Tables_Vol_IV_Table_2.2B
'H   ' 0.0000 0.0000 0.4930 10.5109 0.3229 26.1257 0.1402 3.1424 0.0408 57.7998 0.0030 International_Tables_Vol_IV_Table_2.2B
'N   ' 0.0061 0.0033 12.2126 0.0057 3.1322 9.8933 2.0125 28.9975 1.1663 0.5826 -11.5290 International_Tables_Vol_IV_Table_2.2B
'O   ' 0.0106 0.0060 3.0485 13.2771 2.2868 5.7011 1.5463 0.3239 0.8670 32.9089 0.2508 International_Tables_Vol_IV_Table_2.2B

loop_
_geom_angle_atom_site_label_1
_geom_angle_site_symmetry_1
_geom_angle_atom_site_label_2
_geom_angle_site_symmetry_2
_geom_angle_atom_site_label_3
_geom_angle_site_symmetry_3
_geom_angle
_geom_angle_publ_flag
C2 . C1 . C231 . 61.3(4) yes
C2 . C1 . H11 . 121.3(4) no
C231 . C1 . H11 . 116.8(6) no
C2 . C1 . H12 . 121.2(4) no
C231 . C1 . H12 . 119.4(6) no
H11 . C1 . H12 . 109.467 no
C1 . C2 . C6 . 120.4(5) yes
C1 . C2 . C230 . 80.2(4) yes
C6 . C2 . C230 . 112.1(3) yes
C1 . C2 . C231 . 61.9(4) yes
C6 . C2 . C231 . 121.2(5) yes
C230 . C2 . C231 . 18.3(3) yes
C1 . C2 . N14 . 115.4(5) yes
C6 . C2 . N14 . 111.3(2) yes
C230 . C2 . N14 . 114.0(3) yes
C231 . C2 . N14 . 118.6(5) yes
C230 . C4 . C231 . 18.8(4) yes
C230 . C5 . C231 . 18.7(4) yes
C2 . C6 . N7 . 115.0(3) yes
C2 . C6 . O34 . 121.4(3) yes
N7 . C6 . O34 . 123.6(3) yes
C9 . C8 . C13 . 113.9(3) yes
C9 . C8 . C200 . 78.7(4) yes
C13 . C8 . C200 . 116.8(5) yes
C9 . C8 . C201 . 60.6(3) yes
C13 . C8 . C201 . 113.9(3) yes
C200 . C8 . C201 . 20.2(4) yes
C9 . C8 . N7 . 123.6(3) yes
C13 . C8 . N7 . 112.5(2) yes
C200 . C8 . N7 . 106.7(5) yes
C201 . C8 . N7 . 123.1(3) yes
C8 . C9 . C201 . 62.3(3) yes
C8 . C9 . H91 . 119.5(2) no
C201 . C9 . H91 . 119.8(3) no
C8 . C9 . H92 . 119.6(2) no
C201 . C9 . H92 . 119.5(3) no
H91 . C9 . H92 . 109.467 no
C200 . C11 . C201 . 18.2(4) yes
C200 . C12 . C201 . 19.8(4) yes
C8 . C13 . N14 . 114.4(3) yes
C8 . C13 . O24 . 122.6(3) yes
N14 . C13 . O24 . 122.9(3) yes
C16 . C15 . N14 . 113.7(3) yes
C16 . C15 . H151 . 108.2(2) no
N14 . C15 . H151 . 108.2(2) no
C16 . C15 . H152 . 108.6(2) no
N14 . C15 . H152 . 108.6(2) no
H151 . C15 . H152 . 109.467 no
C15 . C16 . C17 . 122.1(3) yes
C15 . C16 . C21 . 119.8(3) yes
C17 . C16 . C21 . 118.1(3) yes
C16 . C17 . C18 . 121.5(3) yes
C16 . C17 . H171 . 119.55(18) no
C18 . C17 . H171 . 118.98(19) no
C17 . C18 . C19 . 119.7(3) yes
C17 . C18 . H181 . 120.36(19) no
C19 . C18 . H181 . 119.93(18) no
C18 . C19 . C20 . 119.5(3) yes
C18 . C19 . O22 . 115.6(3) yes
C20 . C19 . O22 . 124.8(3) yes
C19 . C20 . C21 . 119.3(3) yes
C19 . C20 . H201 . 120.25(18) no
C21 . C20 . H201 . 120.42(19) no
C16 . C21 . C20 . 121.8(3) yes
C16 . C21 . H211 . 119.26(19) no
C20 . C21 . H211 . 118.91(19) no
O22 . C23 . H231 . 109.29(18) no
O22 . C23 . H232 . 109.34(18) no
H231 . C23 . H232 . 109.474 no
O22 . C23 . H233 . 109.77(18) no
H231 . C23 . H233 . 109.477 no
H232 . C23 . H233 . 109.475 no
C26 . C25 . N7 . 111.7(3) yes
C26 . C25 . H251 . 109.20(18) no
N7 . C25 . H251 . 108.85(18) no
C26 . C25 . H252 . 108.94(18) no
N7 . C25 . H252 . 108.65(18) no
H251 . C25 . H252 . 109.466 no
C25 . C26 . C27 . 121.0(3) yes
C25 . C26 . C33 . 121.4(3) yes
C27 . C26 . C33 . 117.7(3) yes
C26 . C27 . C28 . 121.5(3) yes
C26 . C27 . H271 . 119.1(2) no
C28 . C27 . H271 . 119.4(2) no
C27 . C28 . C29 . 120.2(3) yes
C27 . C28 . H281 . 120.0(2) no
C29 . C28 . H281 . 119.9(2) no
C28 . C29 . C32 . 119.6(3) yes
C28 . C29 . O30 . 115.8(3) yes
C32 . C29 . O30 . 124.7(3) yes
O30 . C30 . H311 . 109.71(19) no
O30 . C30 . H312 . 109.17(18) no
H311 . C30 . H312 . 109.475 no
O30 . C30 . H313 . 109.51(19) no
H311 . C30 . H313 . 109.475 no
H312 . C30 . H313 . 109.477 no
C29 . C32 . C33 . 119.4(3) yes
C29 . C32 . H321 . 120.3(2) no
C33 . C32 . H321 . 120.24(19) no
C26 . C33 . C32 . 121.7(3) yes
C26 . C33 . H331 . 118.97(19) no
C32 . C33 . H331 . 119.34(19) no
C102 . C101 . C1031 . 62.1(3) yes
C102 . C101 . H1011 . 119.7(3) no
C1031 . C101 . H1011 . 119.8(4) no
C102 . C101 . H1012 . 119.6(3) no
C1031 . C101 . H1012 . 119.6(4) no
H1011 . C101 . H1012 . 109.467 no
C101 . C102 . C106 . 117.3(4) yes
C101 . C102 . C1030 . 76.6(4) yes
C106 . C102 . C1030 . 114.2(4) yes
C101 . C102 . C1031 . 61.4(3) yes
C106 . C102 . C1031 . 119.0(4) yes
C1030 . C102 . C1031 . 15.3(3) yes
C101 . C102 . N114 . 118.8(4) yes
C106 . C102 . N114 . 112.1(3) yes
C1030 . C102 . N114 . 113.2(4) yes
C1031 . C102 . N114 . 119.7(4) yes
C1030 . C104 . C1031 . 15.9(3) yes
C1030 . C105 . C1031 . 15.4(3) yes
C102 . C106 . N107 . 115.0(3) yes
C102 . C106 . O134 . 122.0(3) yes
N107 . C106 . O134 . 123.0(3) yes
C109 . C108 . C113 . 114.6(4) yes
C109 . C108 . C1100 . 77.8(4) yes
C113 . C108 . C1100 . 113.4(3) yes
C109 . C108 . C1101 . 62.0(3) yes
C113 . C108 . C1101 . 115.9(4) yes
C1100 . C108 . C1101 . 16.1(3) yes
C109 . C108 . N107 . 122.3(4) yes
C113 . C108 . N107 . 112.5(2) yes
C1100 . C108 . N107 . 111.4(3) yes
C1101 . C108 . N107 . 120.9(4) yes
C108 . C109 . C1101 . 62.8(3) yes
C108 . C109 . H1091 . 119.6(3) no
C1101 . C109 . H1091 . 119.7(4) no
C108 . C109 . H1092 . 119.5(3) no
C1101 . C109 . H1092 . 119.3(4) no
H1091 . C109 . H1092 . 109.467 no
C1100 . C111 . C1101 . 16.1(3) yes
C1100 . C112 . C1101 . 16.8(3) yes
C108 . C113 . N114 . 114.0(3) yes
C108 . C113 . O124 . 122.3(3) yes
N114 . C113 . O124 . 123.7(3) yes
C116 . C115 . N114 . 113.5(3) yes
C116 . C115 . H1151 . 108.83(19) no
N114 . C115 . H1151 . 108.55(19) no
C116 . C115 . H1152 . 107.9(2) no
N114 . C115 . H1152 . 108.6(2) no
H1151 . C115 . H1152 . 109.467 no
C115 . C116 . C117 . 122.0(3) yes
C115 . C116 . C121 . 119.9(3) yes
C117 . C116 . C121 . 118.1(3) yes
C116 . C117 . C118 . 121.1(3) yes
C116 . C117 . H1171 . 119.50(19) no
C118 . C117 . H1171 . 119.43(19) no
C117 . C118 . C119 . 120.0(3) yes
C117 . C118 . H1181 . 119.79(19) no
C119 . C118 . H1181 . 120.23(19) no
C118 . C119 . C120 . 119.9(3) yes
C118 . C119 . O122 . 115.6(3) yes
C120 . C119 . O122 . 124.5(3) yes
C119 . C120 . C121 . 119.3(3) yes
C119 . C120 . H1201 . 120.49(18) no
C121 . C120 . H1201 . 120.22(19) no
C116 . C121 . C120 . 121.6(3) yes
C116 . C121 . H1211 . 119.11(18) no
C120 . C121 . H1211 . 119.25(19) no
O122 . C123 . H1231 . 109.31(18) no
O122 . C123 . H1232 . 109.2(2) no
H1231 . C123 . H1232 . 109.476 no
O122 . C123 . H1233 . 109.9(2) no
H1231 . C123 . H1233 . 109.476 no
H1232 . C123 . H1233 . 109.477 no
C126 . C125 . N107 . 113.1(3) yes
C126 . C125 . H1251 . 108.87(17) no
N107 . C125 . H1251 . 108.78(18) no
C126 . C125 . H1252 . 108.24(18) no
N107 . C125 . H1252 . 108.32(17) no
H1251 . C125 . H1252 . 109.466 no
C125 . C126 . C127 . 120.3(3) yes
C125 . C126 . C133 . 122.8(3) yes
C127 . C126 . C133 . 117.0(3) yes
C126 . C127 . C128 . 121.5(3) yes
C126 . C127 . H1271 . 119.3(2) no
C128 . C127 . H1271 . 119.2(2) no
C127 . C128 . C129 . 120.1(3) yes
C127 . C128 . H1281 . 120.0(2) no
C129 . C128 . H1281 . 119.9(2) no
C128 . C129 . C132 . 119.2(3) yes
C128 . C129 . O130 . 115.3(3) yes
C132 . C129 . O130 . 125.4(3) yes
O130 . C131 . H1311 . 109.04(19) no
O130 . C131 . H1312 . 109.56(18) no
H1311 . C131 . H1312 . 109.476 no
O130 . C131 . H1313 . 109.79(18) no
H1311 . C131 . H1313 . 109.476 no
H1312 . C131 . H1313 . 109.476 no
C129 . C132 . C133 . 119.9(3) yes
C129 . C132 . H1321 . 119.8(2) no
C133 . C132 . H1321 . 120.23(19) no
C126 . C133 . C132 . 122.2(3) yes
C126 . C133 . H1331 . 118.6(2) no
C132 . C133 . H1331 . 119.18(19) no
C8 . C200 . C11 . 109.3(6) yes
C8 . C200 . C12 . 124.0(9) yes
C11 . C200 . C12 . 116.5(6) yes
C8 . C200 . C201 . 79.1(10) yes
C11 . C200 . C201 . 55.0(16) yes
C12 . C200 . C201 . 102.0(17) yes
C8 . C201 . C9 . 57.0(3) yes
C8 . C201 . C11 . 124.3(5) yes
C9 . C201 . C11 . 118.3(5) yes
C8 . C201 . C12 . 111.7(4) yes
C9 . C201 . C12 . 111.1(5) yes
C11 . C201 . C12 . 118.9(4) yes
C8 . C201 . C200 . 80.8(10) yes
C9 . C201 . C200 . 130.1(16) yes
C11 . C201 . C200 . 106.8(19) yes
C12 . C201 . C200 . 58.2(15) yes
C2 . C230 . C4 . 113.1(4) yes
C2 . C230 . C5 . 114.0(4) yes
C4 . C230 . C5 . 116.1(4) yes
C2 . C230 . C231 . 76.5(11) yes
C4 . C230 . C231 . 69.4(16) yes
C5 . C230 . C231 . 82.3(18) yes
C1 . C231 . C2 . 56.8(4) yes
C1 . C231 . C4 . 111.1(8) yes
C2 . C231 . C4 . 121.4(8) yes
C1 . C231 . C5 . 111.0(8) yes
C2 . C231 . C5 . 115.4(7) yes
C4 . C231 . C5 . 121.4(5) yes
C1 . C231 . C230 . 141.7(13) yes
C2 . C231 . C230 . 85.3(11) yes
C4 . C231 . C230 . 91.8(18) yes
C5 . C231 . C230 . 79.0(17) yes
C102 . C1030 . C104 . 117.1(6) yes
C102 . C1030 . C105 . 115.4(6) yes
C104 . C1030 . C105 . 119.1(5) yes
C102 . C1030 . C1031 . 80.6(14) yes
C104 . C1030 . C1031 . 83.3(20) yes
C105 . C1030 . C1031 . 76.7(23) yes
C101 . C1031 . C102 . 56.6(3) yes
C101 . C1031 . C104 . 113.3(6) yes
C102 . C1031 . C104 . 117.3(6) yes
C101 . C1031 . C105 . 111.6(6) yes
C102 . C1031 . C105 . 118.6(6) yes
C104 . C1031 . C105 . 121.1(5) yes
C101 . C1031 . C1030 . 140.6(17) yes
C102 . C1031 . C1030 . 84.1(15) yes
C104 . C1031 . C1030 . 80.8(21) yes
C105 . C1031 . C1030 . 87.9(22) yes
C108 . C1100 . C111 . 113.9(5) yes
C108 . C1100 . C112 . 116.1(5) yes
C111 . C1100 . C112 . 117.1(5) yes
C108 . C1100 . C1101 . 79.8(12) yes
C111 . C1100 . C1101 . 66.1(17) yes
C112 . C1100 . C1101 . 87.8(17) yes
C108 . C1101 . C109 . 55.3(3) yes
C108 . C1101 . C111 . 122.4(6) yes
C109 . C1101 . C111 . 111.3(6) yes
C108 . C1101 . C112 . 114.3(5) yes
C109 . C1101 . C112 . 110.4(6) yes
C111 . C1101 . C112 . 121.8(5) yes
C108 . C1101 . C1100 . 84.1(13) yes
C109 . C1101 . C1100 . 138.3(15) yes
C111 . C1101 . C1100 . 97.7(18) yes
C112 . C1101 . C1100 . 75.4(17) yes
C6 . N7 . C8 . 119.5(2) yes
C6 . N7 . C25 . 119.0(3) yes
C8 . N7 . C25 . 120.3(3) yes
C2 . N14 . C13 . 119.9(2) yes
C2 . N14 . C15 . 121.9(3) yes
C13 . N14 . C15 . 118.2(3) yes
C106 . N107 . C108 . 119.1(2) yes
C106 . N107 . C125 . 119.0(3) yes
C108 . N107 . C125 . 121.4(3) yes
C102 . N114 . C113 . 119.7(3) yes
C102 . N114 . C115 . 123.1(3) yes
C113 . N114 . C115 . 117.2(3) yes
C19 . O22 . C23 . 116.7(3) yes
C29 . O30 . C30 . 117.8(3) yes
C119 . O122 . C123 . 116.4(3) yes
C129 . O130 . C131 . 117.5(3) yes

loop_
_geom_bond_atom_site_label_1
_geom_bond_site_symmetry_1
_geom_bond_atom_site_label_2
_geom_bond_site_symmetry_2
_geom_bond_distance
_geom_bond_publ_flag
C1 . C2 . 1.452(7) yes
C1 . C231 . 1.532(8) yes
C1 . H11 . 1.000 no
C1 . H12 . 1.000 no
C2 . C6 . 1.502(4) yes
C2 . C230 . 1.560(5) yes
C2 . C231 . 1.522(7) yes
C2 . N14 . 1.459(4) yes
C4 . C230 . 1.520(7) yes
C4 . C231 . 1.423(12) yes
C5 . C230 . 1.504(7) yes
C5 . C231 . 1.519(12) yes
C6 . N7 . 1.354(4) yes
C6 . O34 . 1.224(4) yes
C8 . C9 . 1.466(5) yes
C8 . C13 . 1.507(4) yes
C8 . C200 . 1.556(7) yes
C8 . C201 . 1.548(5) yes
C8 . N7 . 1.454(4) yes
C9 . C201 . 1.523(6) yes
C9 . H91 . 1.000 no
C9 . H92 . 1.000 no
C11 . C200 . 1.665(13) yes
C11 . C201 . 1.425(8) yes
C12 . C200 . 1.364(11) yes
C12 . C201 . 1.570(7) yes
C13 . N14 . 1.353(4) yes
C13 . O24 . 1.224(4) yes
C15 . C16 . 1.507(5) yes
C15 . N14 . 1.472(4) yes
C15 . H151 . 1.000 no
C15 . H152 . 1.000 no
C16 . C17 . 1.383(5) yes
C16 . C21 . 1.377(5) yes
C17 . C18 . 1.378(5) yes
C17 . H171 . 1.000 no
C18 . C19 . 1.404(4) yes
C18 . H181 . 1.000 no
C19 . C20 . 1.376(4) yes
C19 . O22 . 1.365(4) yes
C20 . C21 . 1.395(5) yes
C20 . H201 . 1.000 no
C21 . H211 . 1.000 no
C23 . O22 . 1.434(4) yes
C23 . H231 . 1.000 no
C23 . H232 . 1.000 no
C23 . H233 . 1.000 no
C25 . C26 . 1.508(5) yes
C25 . N7 . 1.478(4) yes
C25 . H251 . 1.000 no
C25 . H252 . 1.000 no
C26 . C27 . 1.390(5) yes
C26 . C33 . 1.383(5) yes
C27 . C28 . 1.380(5) yes
C27 . H271 . 1.000 no
C28 . C29 . 1.390(5) yes
C28 . H281 . 1.000 no
C29 . C32 . 1.379(5) yes
C29 . O30 . 1.369(4) yes
C30 . O30 . 1.429(4) yes
C30 . H311 . 1.000 no
C30 . H312 . 1.000 no
C30 . H313 . 1.000 no
C32 . C33 . 1.400(5) yes
C32 . H321 . 1.000 no
C33 . H331 . 1.000 no
C101 . C102 . 1.446(6) yes
C101 . C1031 . 1.521(7) yes
C101 . H1011 . 1.000 no
C101 . H1012 . 1.000 no
C102 . C106 . 1.497(4) yes
C102 . C1030 . 1.543(7) yes
C102 . C1031 . 1.531(6) yes
C102 . N114 . 1.452(4) yes
C104 . C1030 . 1.474(9) yes
C104 . C1031 . 1.48(1) yes
C105 . C1030 . 1.533(11) yes
C105 . C1031 . 1.49(1) yes
C106 . N107 . 1.356(4) yes
C106 . O134 . 1.230(4) yes
C108 . C109 . 1.423(6) yes
C108 . C113 . 1.514(4) yes
C108 . C1100 . 1.556(6) yes
C108 . C1101 . 1.540(6) yes
C108 . N107 . 1.451(4) yes
C109 . C1101 . 1.528(7) yes
C109 . H1091 . 1.000 no
C109 . H1092 . 1.000 no
C111 . C1100 . 1.546(9) yes
C111 . C1101 . 1.427(9) yes
C112 . C1100 . 1.450(9) yes
C112 . C1101 . 1.498(9) yes
C113 . N114 . 1.354(4) yes
C113 . O124 . 1.218(4) yes
C115 . C116 . 1.512(4) yes
C115 . N114 . 1.472(4) yes
C115 . H1151 . 1.000 no
C115 . H1152 . 1.000 no
C116 . C117 . 1.391(5) yes
C116 . C121 . 1.381(5) yes
C117 . C118 . 1.390(5) yes
C117 . H1171 . 1.000 no
C118 . C119 . 1.377(5) yes
C118 . H1181 . 1.000 no
C119 . C120 . 1.391(4) yes
C119 . O122 . 1.370(4) yes
C120 . C121 . 1.390(4) yes
C120 . H1201 . 1.000 no
C121 . H1211 . 1.000 no
C123 . O122 . 1.417(5) yes
C123 . H1231 . 1.000 no
C123 . H1232 . 1.000 no
C123 . H1233 . 1.000 no
C125 . C126 . 1.503(5) yes
C125 . N107 . 1.480(4) yes
C125 . H1251 . 1.000 no
C125 . H1252 . 1.000 no
C126 . C127 . 1.401(5) yes
C126 . C133 . 1.386(5) yes
C127 . C128 . 1.382(5) yes
C127 . H1271 . 1.000 no
C128 . C129 . 1.391(5) yes
C128 . H1281 . 1.000 no
C129 . C132 . 1.382(5) yes
C129 . O130 . 1.366(4) yes
C131 . O130 . 1.433(4) yes
C131 . H1311 . 1.000 no
C131 . H1312 . 1.000 no
C131 . H1313 . 1.000 no
C132 . C133 . 1.383(5) yes
C132 . H1321 . 1.000 no
C133 . H1331 . 1.000 no
C200 . C201 . 0.54(1) yes
C230 . C231 . 0.491(9) yes
C1030 . C1031 . 0.409(9) yes
C1100 . C1101 . 0.434(8) yes
